data_4301274
loop_
_publ_author_name
'Wayne Ouellette'
'Guangbin Wang'
'Hongxue Liu'
'Gordon T. Yee'
'Charles J. O'Connor'
'Jon Zubieta'

_publ_contact_author_address
;Department of Chemistry
111 College Place
Syracuse University
Syracuse, NY 13244    
;
_publ_contact_author_name 'Jon Zubieta'
_publ_section_title
;
The Hydrothermal and Structural Chemistry of Oxovanadium-Arylphosphonate
Networks and Frameworks
;
_journal_name_full 'Inorganic Chemistry'
_journal_page_first 953
_journal_page_last 963
_journal_paper_doi 10.1021/ic801450m
_journal_volume 48
_journal_year 2009
_chemical_formula_sum 'C6 H11 O11.5 P2 V2'
_chemical_formula_weight 430.97
_chemical_name_systematic
; 
 ? 
;
_space_group_IT_number 19
_symmetry_cell_setting orthorhombic
_symmetry_space_group_name_Hall 'P 2ac 2ab'
_symmetry_space_group_name_H-M 'P 21 21 21'
_atom_sites_solution_hydrogens geom
_atom_sites_solution_primary direct
_atom_sites_solution_secondary difmap
_audit_creation_method SHELXL-97
_cell_angle_alpha 90.00
_cell_angle_beta 90.00
_cell_angle_gamma 90.00
_cell_formula_units_Z 4
_cell_length_a 7.1733(5)
_cell_length_b 9.8385(6)
_cell_length_c 18.2882(12)
_cell_measurement_reflns_used 2735
_cell_measurement_temperature 90(2)
_cell_measurement_theta_max 28.10
_cell_measurement_theta_min 2.23
_cell_volume 1290.68(15)
_computing_cell_refinement 'Bruker SMART'
_computing_data_collection 'Bruker SMART'
_computing_data_reduction 'Bruker SAINT'
_computing_molecular_graphics 'Bruker SHELXTL'
_computing_publication_material 'Bruker SHELXTL'
_computing_structure_refinement 'SHELXL-97 (Sheldrick, 1997)'
_computing_structure_solution 'SHELXS-97 (Sheldrick, 1990)'
_diffrn_ambient_temperature 90(2)
_diffrn_detector_area_resol_mean 512
_diffrn_measured_fraction_theta_full 0.999
_diffrn_measured_fraction_theta_max 0.999
_diffrn_measurement_device_type 'APEX CCD area detector'
_diffrn_measurement_method 'Phi and omega scans'
_diffrn_radiation_monochromator graphite
_diffrn_radiation_probe x-ray
_diffrn_radiation_type MoK\a
_diffrn_radiation_wavelength 0.71073
_diffrn_reflns_av_R_equivalents 0.0427
_diffrn_reflns_av_sigmaI/netI 0.0377
_diffrn_reflns_limit_h_max 9
_diffrn_reflns_limit_h_min -9
_diffrn_reflns_limit_k_max 13
_diffrn_reflns_limit_k_min -13
_diffrn_reflns_limit_l_max 24
_diffrn_reflns_limit_l_min -24
_diffrn_reflns_number 13758
_diffrn_reflns_theta_full 28.28
_diffrn_reflns_theta_max 28.28
_diffrn_reflns_theta_min 2.23
_diffrn_source 'fine-focus sealed tube'
_diffrn_standards_decay_% 0.001
_exptl_absorpt_coefficient_mu 1.757
_exptl_absorpt_correction_T_max 0.9330
_exptl_absorpt_correction_T_min 0.7910
_exptl_absorpt_correction_type multi-scan
_exptl_absorpt_process_details 'SADABS SHELXL-97 (SHELDRICK, 1997)'
_exptl_crystal_colour blue
_exptl_crystal_density_diffrn 2.218
_exptl_crystal_density_method 'not measured'
_exptl_crystal_description plate
_exptl_crystal_F_000 860
_exptl_crystal_size_max 0.14
_exptl_crystal_size_mid 0.12
_exptl_crystal_size_min 0.04
_refine_diff_density_max 0.654
_refine_diff_density_min -0.511
_refine_diff_density_rms 0.117
_refine_ls_abs_structure_details 'Flack H D (1983), Acta Cryst. A39, 876-881'
_refine_ls_abs_structure_Flack 0.00(7)
_refine_ls_extinction_method none
_refine_ls_goodness_of_fit_ref 1.079
_refine_ls_hydrogen_treatment mixed
_refine_ls_matrix_type full
_refine_ls_number_parameters 244
_refine_ls_number_reflns 3209
_refine_ls_number_restraints 0
_refine_ls_restrained_S_all 1.079
_refine_ls_R_factor_all 0.0405
_refine_ls_R_factor_gt 0.0354
_refine_ls_shift/su_max 0.000
_refine_ls_shift/su_mean 0.000
_refine_ls_structure_factor_coef Fsqd
_refine_ls_weighting_details 'calc w=1/[\s^2^(Fo^2^)+(0.0508P)^2^+1.0156P] where P=(Fo^2^+2Fc^2^)/3'
_refine_ls_weighting_scheme calc
_refine_ls_wR_factor_gt 0.0901
_refine_ls_wR_factor_ref 0.0932
_reflns_number_gt 2919
_reflns_number_total 3209
_reflns_threshold_expression >2sigma(I)
_cod_data_source_file ic801450m_si_005_3.cif
_cod_data_source_block p212121_[V2O2(H2O)2(L3)]_._1.5H2O_(3_._1.5H2O)_Compound_3
_cod_depositor_comments
;
The following automatic conversions were performed:
'_symmetry_cell_setting' value 'Orthorhombic' changed to 'orthorhombic'
according to '/home/saulius/struct/CIF-dictionaries/cif_core.dic'
dictionary named 'cif_core.dic' version 2.4.1 from 2010-06-29.

Automatic conversion script
Id: cif_fix_enum 1527 2010-12-29 10:47:43Z saulius 
;
_cod_original_formula_sum 'C6 H11 O11.50 P2 V2'
_cod_database_code 4301274

loop_
_symmetry_equiv_pos_as_xyz
'x, y, z'
'-x+1/2, -y, z+1/2'
'-x, y+1/2, -z+1/2'
'x+1/2, -y+1/2, -z'

loop_
_atom_site_label
_atom_site_type_symbol
_atom_site_fract_x
_atom_site_fract_y
_atom_site_fract_z
_atom_site_U_iso_or_equiv
_atom_site_adp_type
_atom_site_occupancy
_atom_site_symmetry_multiplicity
_atom_site_calc_flag
_atom_site_refinement_flags
_atom_site_disorder_assembly
_atom_site_disorder_group
V1A V 0.47707(10) 0.44744(8) 0.25408(4) 0.0113(2) Uani 0.863(4) 1 d P . 1
O3A O 0.4113(7) 0.2983(4) 0.2727(2) 0.0239(9) Uani 0.863(4) 1 d P . 1
V1B V 0.5211(12) 0.5499(10) 0.2448(4) 0.056(3) Uani 0.137(4) 1 d P . 2
O3B O 0.586(6) 0.716(7) 0.229(3) 0.11(2) Uani 0.137(4) 1 d P . 2
V2 V 0.96935(7) 0.75070(7) 0.48943(3) 0.00690(13) Uani 1 1 d . . .
P1 P 0.68241(13) 0.53592(9) 0.40601(5) 0.00863(19) Uani 1 1 d . . .
P2 P 0.68155(14) 0.97265(9) 0.41169(5) 0.0092(2) Uani 1 1 d . . .
O1 O 0.6940(5) 0.4225(4) 0.18487(16) 0.0279(7) Uani 1 1 d . . .
O2 O 0.3052(5) 0.5688(4) 0.31107(16) 0.0261(7) Uani 1 1 d . . .
O4 O 0.6683(4) 0.5013(3) 0.32437(14) 0.0122(6) Uani 1 1 d . . .
O5 O 0.8598(4) 0.6162(3) 0.42051(14) 0.0103(5) Uani 1 1 d . . .
O6 O 1.0055(4) 0.6052(3) 0.56317(13) 0.0105(5) Uani 1 1 d . . .
O7 O 1.1812(3) 0.7532(3) 0.45887(11) 0.0091(4) Uani 1 1 d . . .
O8 O 1.0083(4) 0.8853(3) 0.56974(13) 0.0103(5) Uani 1 1 d . . .
O9 O 0.8588(4) 0.8948(3) 0.42839(14) 0.0121(6) Uani 1 1 d . . .
O10 O 0.6682(5) 1.0050(3) 0.32963(15) 0.0154(6) Uani 1 1 d . . .
O90 O 0.9909(5) 0.2380(6) 0.2119(2) 0.0358(10) Uani 0.75 1 d P . .
O91 O 1.0158(13) 0.1041(12) 0.2505(6) 0.064(3) Uani 0.45 1 d P . .
O92 O 1.0041(13) 0.3828(12) 0.2305(6) 0.032(3) Uani 0.30 1 d P . .
C1 C 0.6876(6) 0.3792(4) 0.45508(19) 0.0106(7) Uani 1 1 d . . .
C2 C 0.6909(4) 0.2543(4) 0.41857(16) 0.0116(6) Uani 1 1 d . . .
C3 C 0.6814(6) 0.3800(4) 0.5316(2) 0.0126(8) Uani 1 1 d . . .
C4 C 0.6864(5) 1.1325(4) 0.4576(2) 0.0106(7) Uani 1 1 d . . .
C5 C 0.6800(5) 0.2601(4) 0.57018(18) 0.0140(6) Uani 1 1 d . . .
C6 C 0.6802(6) 1.1362(4) 0.5338(2) 0.0135(8) Uani 1 1 d . . .
H2 H 0.710(5) 0.252(5) 0.362(2) 0.009(8) Uiso 1 1 d . . .
H3 H 0.676(6) 0.466(4) 0.556(2) 0.004(9) Uiso 1 1 d . . .
H5 H 0.685(5) 0.266(4) 0.623(2) 0.008(9) Uiso 1 1 d . . .
H6 H 0.674(7) 1.058(5) 0.562(2) 0.019(12) Uiso 1 1 d . . .

loop_
_atom_site_aniso_label
_atom_site_aniso_U_11
_atom_site_aniso_U_22
_atom_site_aniso_U_33
_atom_site_aniso_U_23
_atom_site_aniso_U_13
_atom_site_aniso_U_12
V1A 0.0157(3) 0.0120(5) 0.0062(3) -0.0004(3) -0.0016(3) -0.0046(3)
O3A 0.036(2) 0.0212(17) 0.0144(17) 0.0017(16) -0.0068(16) -0.012(2)
V1B 0.063(5) 0.061(7) 0.044(4) -0.004(4) -0.014(5) 0.008(5)
O3B 0.05(2) 0.18(5) 0.11(3) 0.12(4) -0.01(2) 0.02(4)
V2 0.0065(2) 0.0069(2) 0.0073(2) 0.0001(2) 0.00050(17) 0.0001(3)
P1 0.0105(4) 0.0071(4) 0.0082(4) -0.0018(3) -0.0009(3) 0.0006(4)
P2 0.0120(4) 0.0075(4) 0.0080(4) 0.0013(3) -0.0012(3) 0.0010(3)
O1 0.0239(17) 0.046(2) 0.0141(14) -0.0034(14) -0.0021(13) 0.0009(18)
O2 0.0223(16) 0.0426(19) 0.0134(13) -0.0063(14) -0.0003(13) 0.0012(17)
O4 0.0158(13) 0.0117(12) 0.0090(12) -0.0014(10) -0.0019(11) -0.0008(12)
O5 0.0077(12) 0.0093(12) 0.0138(13) -0.0040(10) 0.0012(9) -0.0019(10)
O6 0.0114(14) 0.0091(12) 0.0111(11) 0.0028(9) 0.0006(10) -0.0002(11)
O7 0.0089(9) 0.0088(10) 0.0097(10) 0.0000(11) 0.0002(8) -0.0007(14)
O8 0.0102(14) 0.0100(12) 0.0108(11) -0.0052(9) 0.0024(10) 0.0003(11)
O9 0.0130(13) 0.0097(13) 0.0137(13) 0.0044(10) 0.0012(10) 0.0002(11)
O10 0.0227(15) 0.0137(13) 0.0099(12) 0.0032(10) -0.0001(12) -0.0005(13)
O90 0.026(2) 0.056(3) 0.0254(19) 0.003(2) 0.0002(15) -0.004(3)
O91 0.045(5) 0.092(8) 0.055(6) -0.021(6) -0.009(5) 0.001(5)
O92 0.008(5) 0.050(7) 0.038(6) 0.023(5) 0.003(4) 0.006(5)
C1 0.0080(17) 0.0123(18) 0.0116(17) -0.0016(13) -0.0024(14) 0.0013(15)
C2 0.0123(13) 0.0116(14) 0.0110(14) 0.0014(16) -0.0001(11) -0.0031(19)
C3 0.0108(19) 0.0126(18) 0.0145(18) 0.0002(14) -0.0003(15) -0.0018(16)
C4 0.0075(17) 0.0093(16) 0.0148(17) -0.0025(14) -0.0016(15) 0.0020(15)
C5 0.0156(14) 0.0167(17) 0.0099(14) -0.0038(15) 0.0000(12) 0.0007(19)
C6 0.014(2) 0.0118(17) 0.0144(17) 0.0049(14) -0.0013(15) -0.0035(17)

loop_
_atom_type_symbol
_atom_type_description
_atom_type_scat_dispersion_real
_atom_type_scat_dispersion_imag
_atom_type_scat_source
C C 0.0033 0.0016 'International Tables Vol C Tables 4.2.6.8 and 6.1.1.4'
H H 0.0000 0.0000 'International Tables Vol C Tables 4.2.6.8 and 6.1.1.4'
O O 0.0106 0.0060 'International Tables Vol C Tables 4.2.6.8 and 6.1.1.4'
P P 0.1023 0.0942 'International Tables Vol C Tables 4.2.6.8 and 6.1.1.4'
V V 0.3005 0.5294 'International Tables Vol C Tables 4.2.6.8 and 6.1.1.4'

loop_
_geom_angle_atom_site_label_1
_geom_angle_atom_site_label_2
_geom_angle_atom_site_label_3
_geom_angle
_geom_angle_site_symmetry_1
_geom_angle_site_symmetry_3
_geom_angle_publ_flag
O3A V1A O10 106.33(18) . 3_645 ?
O3A V1A O4 108.68(18) . . ?
O10 V1A O4 144.98(13) 3_645 . ?
O3A V1A O2 104.9(2) . . ?
O10 V1A O2 84.61(13) 3_645 . ?
O4 V1A O2 85.89(13) . . ?
O3A V1A O1 104.6(2) . . ?
O10 V1A O1 87.40(13) 3_645 . ?
O4 V1A O1 84.52(12) . . ?
O2 V1A O1 150.47(16) . . ?
O3B V1B O4 103.0(16) . . ?
O3B V1B O10 106.1(16) . 3_645 ?
O4 V1B O10 150.8(6) . 3_645 ?
O3B V1B O2 103(2) . . ?
O4 V1B O2 89.4(4) . . ?
O10 V1B O2 84.5(4) 3_645 . ?
O3B V1B O1 109(2) . . ?
O4 V1B O1 85.4(4) . . ?
O10 V1B O1 84.9(3) 3_645 . ?
O2 V1B O1 148.1(6) . . ?
O7 V2 O9 99.86(12) . . ?
O7 V2 O6 97.06(12) . . ?
O9 V2 O6 163.07(12) . . ?
O7 V2 O5 99.32(12) . . ?
O9 V2 O5 87.75(10) . . ?
O6 V2 O5 90.13(12) . . ?
O7 V2 O8 96.47(12) . . ?
O9 V2 O8 89.75(12) . . ?
O6 V2 O8 87.73(9) . . ?
O5 V2 O8 164.21(11) . . ?
O7 V2 O7 175.61(6) . 4_466 ?
O9 V2 O7 83.21(10) . 4_466 ?
O6 V2 O7 79.86(10) . 4_466 ?
O5 V2 O7 83.87(10) . 4_466 ?
O8 V2 O7 80.36(10) . 4_466 ?
O5 P1 O4 109.89(16) . . ?
O5 P1 O8 111.60(14) . 4_466 ?
O4 P1 O8 109.84(15) . 4_466 ?
O5 P1 C1 110.09(17) . . ?
O4 P1 C1 107.39(16) . . ?
O8 P1 C1 107.92(17) 4_466 . ?
O9 P2 O10 110.70(16) . . ?
O9 P2 O6 112.03(14) . 4_466 ?
O10 P2 O6 109.99(16) . 4_466 ?
O9 P2 C4 109.52(17) . . ?
O10 P2 C4 106.18(16) . . ?
O6 P2 C4 108.22(17) 4_466 . ?
V1A O1 V1B 30.2(3) . . ?
V1B O2 V1A 31.1(3) . . ?
P1 O4 V1B 137.8(3) . . ?
P1 O4 V1A 138.32(19) . . ?
V1B O4 V1A 32.5(3) . . ?
P1 O5 V2 141.86(17) . . ?
P2 O6 V2 131.76(16) 4_566 . ?
V2 O7 V2 135.19(12) . 4_566 ?
P1 O8 V2 131.36(16) 4_566 . ?
P2 O9 V2 144.60(18) . . ?
P2 O10 V1A 138.14(19) . 3_655 ?
P2 O10 V1B 139.7(3) . 3_655 ?
V1A O10 V1B 31.7(3) 3_655 3_655 ?
C2 C1 C3 118.8(3) . . ?
C2 C1 P1 121.3(3) . . ?
C3 C1 P1 119.8(3) . . ?
C4 C2 C1 120.7(3) 1_545 . ?
C4 C2 H2 119(3) 1_545 . ?
C1 C2 H2 120(3) . . ?
C5 C3 C1 120.6(3) . . ?
C5 C3 H3 121(2) . . ?
C1 C3 H3 118(2) . . ?
C6 C4 C2 119.3(3) . 1_565 ?
C6 C4 P2 119.6(3) . . ?
C2 C4 P2 121.1(3) 1_565 . ?
C3 C5 C6 120.5(3) . 1_545 ?
C3 C5 H5 117(3) . . ?
C6 C5 H5 122(3) 1_545 . ?
C5 C6 C4 120.1(3) 1_565 . ?
C5 C6 H6 117(3) 1_565 . ?
C4 C6 H6 123(3) . . ?

loop_
_geom_bond_atom_site_label_1
_geom_bond_atom_site_label_2
_geom_bond_distance
_geom_bond_site_symmetry_2
_geom_bond_publ_flag
V1A O3A 1.579(4) . ?
V1A O10 1.937(3) 3_645 ?
V1A O4 1.953(3) . ?
V1A O2 2.008(3) . ?
V1A O1 2.021(3) . ?
V1B O3B 1.73(7) . ?
V1B O4 1.860(8) . ?
V1B O10 1.973(8) 3_645 ?
V1B O2 1.975(10) . ?
V1B O1 2.076(9) . ?
V2 O7 1.620(2) . ?
V2 O9 1.971(3) . ?
V2 O6 1.984(2) . ?
V2 O5 1.989(3) . ?
V2 O8 1.998(2) . ?
V2 O7 2.273(2) 4_466 ?
P1 O5 1.521(3) . ?
P1 O4 1.535(3) . ?
P1 O8 1.535(3) 4_466 ?
P1 C1 1.784(4) . ?
P2 O9 1.515(3) . ?
P2 O10 1.537(3) . ?
P2 O6 1.547(3) 4_466 ?
P2 C4 1.783(4) . ?
O6 P2 1.547(3) 4_566 ?
O7 V2 2.273(2) 4_566 ?
O8 P1 1.535(3) 4_566 ?
O10 V1A 1.937(3) 3_655 ?
O10 V1B 1.973(8) 3_655 ?
C1 C2 1.399(5) . ?
C1 C3 1.401(5) . ?
C2 C4 1.396(5) 1_545 ?
C2 H2 1.05(4) . ?
C3 C5 1.374(6) . ?
C3 H3 0.96(4) . ?
C4 C6 1.395(5) . ?
C4 C2 1.395(5) 1_565 ?
C5 C6 1.388(5) 1_545 ?
C5 H5 0.97(4) . ?
C6 C5 1.388(5) 1_565 ?
C6 H6 0.93(5) . ?

loop_
_geom_torsion_atom_site_label_1
_geom_torsion_atom_site_label_2
_geom_torsion_atom_site_label_3
_geom_torsion_atom_site_label_4
_geom_torsion
_geom_torsion_site_symmetry_1
_geom_torsion_site_symmetry_2
_geom_torsion_site_symmetry_3
_geom_torsion_site_symmetry_4
_geom_torsion_publ_flag
O3A V1A O1 V1B -177.5(4) . . . . ?
O10 V1A O1 V1B 76.2(4) 3_645 . . . ?
O4 V1A O1 V1B -69.6(4) . . . . ?
O2 V1A O1 V1B 2.0(5) . . . . ?
O3B V1B O1 V1A -178.3(17) . . . . ?
O4 V1B O1 V1A 79.5(4) . . . . ?
O10 V1B O1 V1A -73.0(4) 3_645 . . . ?
O2 V1B O1 V1A -1.9(5) . . . . ?
O3B V1B O2 V1A 178.4(17) . . . . ?
O4 V1B O2 V1A -78.4(4) . . . . ?
O10 V1B O2 V1A 73.0(4) 3_645 . . . ?
O1 V1B O2 V1A 1.8(5) . . . . ?
O3A V1A O2 V1B 177.5(5) . . . . ?
O10 V1A O2 V1B -77.0(4) 3_645 . . . ?
O4 V1A O2 V1B 69.2(4) . . . . ?
O1 V1A O2 V1B -2.0(5) . . . . ?
O5 P1 O4 V1B -110.9(5) . . . . ?
O8 P1 O4 V1B 12.2(6) 4_466 . . . ?
C1 P1 O4 V1B 129.3(5) . . . . ?
O5 P1 O4 V1A -160.4(2) . . . . ?
O8 P1 O4 V1A -37.3(3) 4_466 . . . ?
C1 P1 O4 V1A 79.8(3) . . . . ?
O3B V1B O4 P1 70(2) . . . . ?
O10 V1B O4 P1 -111.4(10) 3_645 . . . ?
O2 V1B O4 P1 -33.7(7) . . . . ?
O1 V1B O4 P1 177.7(3) . . . . ?
O3B V1B O4 V1A 179(2) . . . . ?
O10 V1B O4 V1A -1.7(6) 3_645 . . . ?
O2 V1B O4 V1A 76.0(5) . . . . ?
O1 V1B O4 V1A -72.6(4) . . . . ?
O3A V1A O4 P1 -69.3(3) . . . . ?
O10 V1A O4 P1 109.6(3) 3_645 . . . ?
O2 V1A O4 P1 35.1(3) . . . . ?
O1 V1A O4 P1 -172.9(2) . . . . ?
O3A V1A O4 V1B -177.5(5) . . . . ?
O10 V1A O4 V1B 1.4(6) 3_645 . . . ?
O2 V1A O4 V1B -73.1(5) . . . . ?
O1 V1A O4 V1B 79.0(5) . . . . ?
O4 P1 O5 V2 154.1(3) . . . . ?
O8 P1 O5 V2 32.0(3) 4_466 . . . ?
C1 P1 O5 V2 -87.8(3) . . . . ?
O7 V2 O5 P1 173.2(3) . . . . ?
O9 V2 O5 P1 -87.1(3) . . . . ?
O6 V2 O5 P1 76.1(3) . . . . ?
O8 V2 O5 P1 -6.0(7) . . . . ?
O7 V2 O5 P1 -3.7(3) 4_466 . . . ?
O7 V2 O6 P2 4.5(2) . . . 4_566 ?
O9 V2 O6 P2 -173.3(3) . . . 4_566 ?
O5 V2 O6 P2 104.0(2) . . . 4_566 ?
O8 V2 O6 P2 -91.7(2) . . . 4_566 ?
O7 V2 O6 P2 -172.3(2) 4_466 . . 4_566 ?
O9 V2 O7 V2 135.1(2) . . . 4_566 ?
O6 V2 O7 V2 -44.3(2) . . . 4_566 ?
O5 V2 O7 V2 -135.6(2) . . . 4_566 ?
O8 V2 O7 V2 44.2(2) . . . 4_566 ?
O7 V2 O7 V2 0.9(8) 4_466 . . 4_566 ?
O7 V2 O8 P1 -0.1(2) . . . 4_566 ?
O9 V2 O8 P1 -100.0(2) . . . 4_566 ?
O6 V2 O8 P1 96.7(2) . . . 4_566 ?
O5 V2 O8 P1 179.2(3) . . . 4_566 ?
O7 V2 O8 P1 176.8(2) 4_466 . . 4_566 ?
O10 P2 O9 V2 -144.1(3) . . . . ?
O6 P2 O9 V2 -20.9(3) 4_466 . . . ?
C4 P2 O9 V2 99.2(3) . . . . ?
O7 V2 O9 P2 -180.0(3) . . . . ?
O6 V2 O9 P2 -2.1(7) . . . . ?
O5 V2 O9 P2 80.9(3) . . . . ?
O8 V2 O9 P2 -83.5(3) . . . . ?
O7 V2 O9 P2 -3.1(3) 4_466 . . . ?
O9 P2 O10 V1A 108.7(3) . . . 3_655 ?
O6 P2 O10 V1A -15.7(3) 4_466 . . 3_655 ?
C4 P2 O10 V1A -132.5(3) . . . 3_655 ?
O9 P2 O10 V1B 157.8(5) . . . 3_655 ?
O6 P2 O10 V1B 33.5(5) 4_466 . . 3_655 ?
C4 P2 O10 V1B -83.4(5) . . . 3_655 ?
O5 P1 C1 C2 -115.6(3) . . . . ?
O4 P1 C1 C2 4.0(4) . . . . ?
O8 P1 C1 C2 122.4(3) 4_466 . . . ?
O5 P1 C1 C3 66.8(4) . . . . ?
O4 P1 C1 C3 -173.6(3) . . . . ?
O8 P1 C1 C3 -55.3(4) 4_466 . . . ?
C3 C1 C2 C4 0.6(5) . . . 1_545 ?
P1 C1 C2 C4 -177.1(3) . . . 1_545 ?
C2 C1 C3 C5 0.5(6) . . . . ?
P1 C1 C3 C5 178.2(3) . . . . ?
O9 P2 C4 C6 -66.6(4) . . . . ?
O10 P2 C4 C6 173.8(3) . . . . ?
O6 P2 C4 C6 55.8(4) 4_466 . . . ?
O9 P2 C4 C2 115.3(3) . . . 1_565 ?
O10 P2 C4 C2 -4.3(4) . . . 1_565 ?
O6 P2 C4 C2 -122.3(3) 4_466 . . 1_565 ?
C1 C3 C5 C6 -1.6(5) . . . 1_545 ?
C2 C4 C6 C5 -0.5(6) 1_565 . . 1_565 ?
P2 C4 C6 C5 -178.7(3) . . . 1_565 ?
